data_7155498
loop_
_publ_author_name
'Gopalaiah, Kovuru'
'Saini, Anupama'
'Chandrudu, Sankala Naga'
'Rao, Devarapalli Chenna'
'Yadav, Harsh'
'Kumar, Binay'

_publ_section_title
;
 Copper-catalyzed aerobic oxidative coupling of o-phenylenediamines with
 2-aryl/heteroarylethylamines: direct access to construct quinoxalines.
;
_journal_issue 10
_journal_name_full 'Organic &amp; biomolecular chemistry'
_journal_page_first 2259
_journal_page_last 2268
_journal_paper_doi 10.1039/c7ob00122c
_journal_volume 15
_journal_year 2017
_chemical_formula_moiety 'C15 H12 N2 O'
_chemical_formula_sum 'C15 H12 N2 O'
_chemical_formula_weight 236.27
_space_group_crystal_system monoclinic
_space_group_IT_number 14
_space_group_name_Hall '-P 2yn'
_space_group_name_H-M_alt 'P 1 21/n 1'
_symmetry_space_group_name_Hall '-P 2yn'
_symmetry_space_group_name_H-M 'P 1 21/n 1'
_atom_sites_solution_hydrogens geom
_atom_sites_solution_primary dual
_audit_creation_date 2016-11-22
_audit_creation_method
;
Olex2 1.2
(compiled 2016.09.09 svn.r3337 for OlexSys, GUI svn.r5227)
;
_audit_update_record
;
2017-02-17 deposited with the CCDC.
2017-02-17 downloaded from the CCDC.
;
_cell_angle_alpha 90.000(5)
_cell_angle_beta 101.354(6)
_cell_angle_gamma 90.000(5)
_cell_formula_units_Z 4
_cell_length_a 16.0372(12)
_cell_length_b 3.9616(3)
_cell_length_c 18.8895(14)
_cell_measurement_reflns_used 1924
_cell_measurement_temperature 293(2)
_cell_measurement_theta_max 25.2020
_cell_measurement_theta_min 3.7030
_cell_volume 1176.62(15)
_computing_molecular_graphics 'Olex2 (Dolomanov et al., 2009)'
_computing_publication_material 'Olex2 (Dolomanov et al., 2009)'
_computing_structure_refinement 'ShelXL (Sheldrick, 2015)'
_computing_structure_solution 'ShelXT (Sheldrick, 2015)'
_diffrn_ambient_temperature 293(2)
_diffrn_measured_fraction_theta_full 0.998
_diffrn_measured_fraction_theta_max 0.909
_diffrn_measurement_device_type 'Xcalibur, Sapphire3'
_diffrn_radiation_type MoK\a
_diffrn_radiation_wavelength 0.71073
_diffrn_reflns_av_R_equivalents 0.0400
_diffrn_reflns_av_unetI/netI 0.0448
_diffrn_reflns_Laue_measured_fraction_full 0.998
_diffrn_reflns_Laue_measured_fraction_max 0.909
_diffrn_reflns_limit_h_max 22
_diffrn_reflns_limit_h_min -20
_diffrn_reflns_limit_k_max 5
_diffrn_reflns_limit_k_min -5
_diffrn_reflns_limit_l_max 25
_diffrn_reflns_limit_l_min -24
_diffrn_reflns_number 14785
_diffrn_reflns_point_group_measured_fraction_full 0.998
_diffrn_reflns_point_group_measured_fraction_max 0.909
_diffrn_reflns_theta_full 25.242
_diffrn_reflns_theta_max 29.429
_diffrn_reflns_theta_min 3.299
_diffrn_source 'Enhance (Mo) X-ray Source'
_exptl_absorpt_coefficient_mu 0.086
_exptl_absorpt_correction_T_max 1.00000
_exptl_absorpt_correction_T_min 0.82447
_exptl_absorpt_correction_type multi-scan
_exptl_absorpt_process_details
;
CrysAlisPro, Agilent Technologies,
Version 1.171.36.32 (release 02-08-2013 CrysAlis171 .NET)
(compiled Aug  2 2013,16:46:58)
Empirical absorption correction using spherical harmonics,
 implemented in SCALE3 ABSPACK scaling algorithm.
;
_exptl_crystal_density_diffrn 1.334
_exptl_crystal_description Block
_exptl_crystal_F_000 496
_exptl_crystal_size_max 0.5
_exptl_crystal_size_mid 0.5
_exptl_crystal_size_min 0.5
_refine_diff_density_max 0.159
_refine_diff_density_min -0.129
_refine_diff_density_rms 0.033
_refine_ls_extinction_coef 0.0092(18)
_refine_ls_extinction_expression Fc^*^=kFc[1+0.001xFc^2^\l^3^/sin(2\q)]^-1/4^
_refine_ls_extinction_method 'SHELXL-2016/6 (Sheldrick 2016)'
_refine_ls_goodness_of_fit_ref 1.030
_refine_ls_hydrogen_treatment constr
_refine_ls_matrix_type full
_refine_ls_number_parameters 165
_refine_ls_number_reflns 2969
_refine_ls_number_restraints 0
_refine_ls_restrained_S_all 1.030
_refine_ls_R_factor_all 0.1164
_refine_ls_R_factor_gt 0.0547
_refine_ls_shift/su_max 0.000
_refine_ls_shift/su_mean 0.000
_refine_ls_structure_factor_coef Fsqd
_refine_ls_weighting_details 'w=1/[\s^2^(Fo^2^)+(0.0490P)^2^+0.0880P] where P=(Fo^2^+2Fc^2^)/3'
_refine_ls_weighting_scheme calc
_refine_ls_wR_factor_gt 0.1110
_refine_ls_wR_factor_ref 0.1419
_reflns_Friedel_coverage 0.000
_reflns_number_gt 1602
_reflns_number_total 2969
_reflns_threshold_expression 'I > 2\s(I)'
_cod_data_source_file c7ob00122c2.cif
_cod_data_source_block 6-Methoxy-2-phenylquinoxaline
_cod_depositor_comments 'Adding full bibliography for 7155495--7155499.cif.'
_cod_database_code 7155498
_publcif_datablock.id {bb3d3b9b-ad22-49d1-b39c-3390cb9dbe3d}

_shelx_space_group_comment
;
The symmetry employed for this shelxl refinement is uniquely defined
by the following loop, which should always be used as a source of
symmetry information in preference to the above space-group names.
They are only intended as comments.
;

loop_
_space_group_symop_operation_xyz
'x, y, z'
'-x+1/2, y+1/2, -z+1/2'
'-x, -y, -z'
'x-1/2, -y-1/2, z-1/2'

loop_
_atom_site_label
_atom_site_type_symbol
_atom_site_fract_x
_atom_site_fract_y
_atom_site_fract_z
_atom_site_U_iso_or_equiv
_atom_site_adp_type
_atom_site_occupancy
_atom_site_site_symmetry_order
_atom_site_calc_flag
_atom_site_refinement_flags_posn
O1 O 0.09584(8) 0.3965(4) 0.47929(7) 0.0672(4) Uani 1 1 d .
N2 N 0.36051(8) 0.5373(3) 0.33436(7) 0.0450(4) Uani 1 1 d .
N1 N 0.38978(8) 0.2058(4) 0.46885(7) 0.0511(4) Uani 1 1 d .
C10 C 0.29704(10) 0.4967(4) 0.37215(8) 0.0413(4) Uani 1 1 d .
C7 C 0.43630(10) 0.4165(4) 0.36356(8) 0.0417(4) Uani 1 1 d .
C9 C 0.31158(10) 0.3345(4) 0.43990(8) 0.0412(4) Uani 1 1 d .
C8 C 0.44891(11) 0.2481(4) 0.43078(9) 0.0498(4) Uani 1 1 d .
H8 H 0.502732 0.161659 0.449153 0.060 Uiso 1 1 calc R
C14 C 0.24499(10) 0.2998(4) 0.47805(9) 0.0480(4) Uani 1 1 d .
H14 H 0.254670 0.195880 0.523073 0.058 Uiso 1 1 calc R
C6 C 0.50660(11) 0.4627(4) 0.32417(9) 0.0458(4) Uani 1 1 d .
C11 C 0.21473(10) 0.6200(4) 0.34360(9) 0.0509(5) Uani 1 1 d .
H11 H 0.203893 0.726811 0.298885 0.061 Uiso 1 1 calc R
C13 C 0.16648(11) 0.4195(4) 0.44856(9) 0.0496(4) Uani 1 1 d .
C12 C 0.15147(11) 0.5834(5) 0.38110(9) 0.0538(5) Uani 1 1 d .
H12 H 0.097562 0.667334 0.362094 0.065 Uiso 1 1 calc R
C5 C 0.49038(12) 0.6037(5) 0.25572(10) 0.0569(5) Uani 1 1 d .
H5 H 0.435399 0.671124 0.235168 0.068 Uiso 1 1 calc R
C15 C 0.10466(13) 0.2331(6) 0.54753(10) 0.0738(6) Uani 1 1 d .
H15A H 0.122961 0.004483 0.543432 0.111 Uiso 1 1 calc GR
H15B H 0.050917 0.233718 0.562670 0.111 Uiso 1 1 calc GR
H15C H 0.146034 0.350992 0.582480 0.111 Uiso 1 1 calc GR
C4 C 0.55471(14) 0.6451(5) 0.21771(11) 0.0717(6) Uani 1 1 d .
H4 H 0.542702 0.739049 0.171705 0.086 Uiso 1 1 calc R
C1 C 0.58977(11) 0.3700(5) 0.35378(10) 0.0641(6) Uani 1 1 d .
H1 H 0.602369 0.277543 0.399904 0.077 Uiso 1 1 calc R
C3 C 0.63605(14) 0.5492(6) 0.24708(13) 0.0793(7) Uani 1 1 d .
H3 H 0.679160 0.575257 0.221018 0.095 Uiso 1 1 calc R
C2 C 0.65367(13) 0.4139(6) 0.31543(12) 0.0798(7) Uani 1 1 d .
H2 H 0.709078 0.351612 0.335903 0.096 Uiso 1 1 calc R

loop_
_atom_site_aniso_label
_atom_site_aniso_U_11
_atom_site_aniso_U_22
_atom_site_aniso_U_33
_atom_site_aniso_U_23
_atom_site_aniso_U_13
_atom_site_aniso_U_12
O1 0.0492(8) 0.0891(10) 0.0664(9) 0.0054(7) 0.0193(6) 0.0099(7)
N2 0.0455(8) 0.0497(8) 0.0374(8) 0.0011(6) 0.0021(6) 0.0024(6)
N1 0.0446(8) 0.0622(10) 0.0441(8) 0.0091(7) 0.0031(6) 0.0080(7)
C10 0.0443(10) 0.0418(9) 0.0357(9) -0.0031(7) 0.0031(7) 0.0010(7)
C7 0.0433(9) 0.0416(9) 0.0380(9) -0.0043(8) 0.0023(7) -0.0007(8)
C9 0.0415(9) 0.0428(9) 0.0371(9) -0.0020(7) 0.0023(7) 0.0027(7)
C8 0.0418(10) 0.0584(11) 0.0464(10) 0.0046(9) 0.0017(8) 0.0083(8)
C14 0.0534(11) 0.0502(10) 0.0390(9) 0.0015(8) 0.0053(8) 0.0029(8)
C6 0.0478(10) 0.0443(10) 0.0444(10) -0.0070(8) 0.0070(8) -0.0021(8)
C11 0.0495(10) 0.0597(12) 0.0395(9) 0.0019(8) -0.0013(8) 0.0098(9)
C13 0.0462(10) 0.0528(10) 0.0499(11) -0.0061(9) 0.0097(8) 0.0036(8)
C12 0.0440(10) 0.0635(12) 0.0504(11) -0.0016(9) 0.0010(8) 0.0118(9)
C5 0.0573(12) 0.0591(12) 0.0549(12) 0.0014(10) 0.0121(9) -0.0049(9)
C15 0.0726(14) 0.0865(15) 0.0693(14) 0.0080(12) 0.0314(11) 0.0035(12)
C4 0.0798(15) 0.0767(15) 0.0639(13) 0.0050(11) 0.0268(11) -0.0108(12)
C1 0.0495(11) 0.0876(15) 0.0547(12) -0.0054(11) 0.0088(9) 0.0039(10)
C3 0.0716(15) 0.0924(17) 0.0838(17) -0.0141(14) 0.0396(13) -0.0164(13)
C2 0.0506(12) 0.1097(19) 0.0815(16) -0.0141(14) 0.0191(11) 0.0009(12)

loop_
_atom_type_symbol
_atom_type_description
_atom_type_scat_dispersion_real
_atom_type_scat_dispersion_imag
_atom_type_scat_source
C C 0.0033 0.0016 'International Tables Vol C Tables 4.2.6.8 and 6.1.1.4'
H H 0.0000 0.0000 'International Tables Vol C Tables 4.2.6.8 and 6.1.1.4'
N N 0.0061 0.0033 'International Tables Vol C Tables 4.2.6.8 and 6.1.1.4'
O O 0.0106 0.0060 'International Tables Vol C Tables 4.2.6.8 and 6.1.1.4'

loop_
_geom_angle_atom_site_label_1
_geom_angle_atom_site_label_2
_geom_angle_atom_site_label_3
_geom_angle
C13 O1 C15 117.98(14)
C7 N2 C10 117.32(14)
C8 N1 C9 116.11(14)
N2 C10 C9 121.48(14)
N2 C10 C11 119.85(15)
C9 C10 C11 118.67(15)
N2 C7 C8 120.21(15)
N2 C7 C6 118.33(15)
C8 C7 C6 121.46(15)
N1 C9 C10 120.59(15)
N1 C9 C14 119.24(15)
C14 C9 C10 120.17(15)
N1 C8 C7 124.27(15)
N1 C8 H8 117.9
C7 C8 H8 117.9
C9 C14 H14 120.3
C13 C14 C9 119.44(16)
C13 C14 H14 120.3
C5 C6 C7 119.84(16)
C5 C6 C1 118.10(17)
C1 C6 C7 122.06(16)
C10 C11 H11 119.9
C12 C11 C10 120.23(16)
C12 C11 H11 119.9
O1 C13 C12 113.86(15)
C14 C13 O1 125.35(16)
C14 C13 C12 120.79(16)
C11 C12 C13 120.69(16)
C11 C12 H12 119.7
C13 C12 H12 119.7
C6 C5 H5 119.6
C4 C5 C6 120.80(19)
C4 C5 H5 119.6
O1 C15 H15A 109.5
O1 C15 H15B 109.5
O1 C15 H15C 109.5
H15A C15 H15B 109.5
H15A C15 H15C 109.5
H15B C15 H15C 109.5
C5 C4 H4 119.7
C3 C4 C5 120.5(2)
C3 C4 H4 119.7
C6 C1 H1 119.7
C2 C1 C6 120.61(19)
C2 C1 H1 119.7
C4 C3 H3 120.2
C4 C3 C2 119.5(2)
C2 C3 H3 120.2
C1 C2 H2 119.8
C3 C2 C1 120.4(2)
C3 C2 H2 119.8

loop_
_geom_bond_atom_site_label_1
_geom_bond_atom_site_label_2
_geom_bond_distance
O1 C13 1.3739(19)
O1 C15 1.424(2)
N2 C10 1.3629(18)
N2 C7 1.3218(19)
N1 C9 1.3646(19)
N1 C8 1.309(2)
C10 C9 1.410(2)
C10 C11 1.411(2)
C7 C8 1.413(2)
C7 C6 1.479(2)
C9 C14 1.408(2)
C8 H8 0.9300
C14 H14 0.9300
C14 C13 1.358(2)
C6 C5 1.385(2)
C6 C1 1.390(2)
C11 H11 0.9300
C11 C12 1.355(2)
C13 C12 1.408(2)
C12 H12 0.9300
C5 H5 0.9300
C5 C4 1.378(2)
C15 H15A 0.9600
C15 H15B 0.9600
C15 H15C 0.9600
C4 H4 0.9300
C4 C3 1.367(3)
C1 H1 0.9300
C1 C2 1.377(2)
C3 H3 0.9300
C3 C2 1.375(3)
C2 H2 0.9300
